data_7125110
loop_
_publ_author_name
'M\"adl, Eric'
'Peresypkina, Eugenia'
'Timoshkin, Alexey Y.'
'Scheer, Manfred'

_publ_section_title
;
 Triple-decker sandwich complexes with a bent cyclo-P<sub>5</sub>
 middle-deck.
;
_journal_issue 83
_journal_name_full 'Chemical communications (Cambridge, England)'
_journal_page_first 12298
_journal_page_last 12301
_journal_paper_doi 10.1039/c6cc06883a
_journal_volume 52
_journal_year 2016
_chemical_formula_moiety 'C31 H55 Cr Fe P5 Si'
_chemical_formula_sum 'C31 H55 Cr Fe P5 Si'
_chemical_formula_weight 718.54
_space_group_crystal_system monoclinic
_space_group_IT_number 14
_space_group_name_Hall '-P 2ybc'
_space_group_name_H-M_alt 'P 1 21/c 1'
_atom_sites_solution_hydrogens geom
_atom_sites_solution_primary direct
_audit_creation_date 2015-02-11
_audit_creation_method
;
Olex2 1.2-beta
(compiled 2015.01.26 svn.r3150 for OlexSys, GUI svn.r4998)
;
_audit_update_record
;
2016-08-12 deposited with the CCDC.
2016-09-15 downloaded from the CCDC.
;
_cell_angle_alpha 90
_cell_angle_beta 106.4910(10)
_cell_angle_gamma 90
_cell_formula_units_Z 4
_cell_length_a 19.9256(2)
_cell_length_b 11.62750(10)
_cell_length_c 16.4157(2)
_cell_measurement_reflns_used 34983
_cell_measurement_temperature 123.01(10)
_cell_measurement_theta_max 74.1925
_cell_measurement_theta_min 3.0870
_cell_volume 3646.82(7)
_computing_cell_refinement
;
CrysAlisPro, Agilent Technologies,
Version 1.171.36.21 (release 14-08-2012 CrysAlis171 .NET)
(compiled Sep 14 2012,17:21:16)
;
_computing_data_collection
;
CrysAlisPro, Agilent Technologies,
Version 1.171.36.21 (release 14-08-2012 CrysAlis171 .NET)
(compiled Sep 14 2012,17:21:16)
;
_computing_data_reduction
;
CrysAlisPro, Agilent Technologies,
Version 1.171.36.21 (release 14-08-2012 CrysAlis171 .NET)
(compiled Sep 14 2012,17:21:16)
;
_computing_molecular_graphics 'Olex2 (Dolomanov et al., 2009)'
_computing_publication_material 'Olex2 (Dolomanov et al., 2009)'
_computing_structure_refinement 'ShelXL (Sheldrick, 2008)'
_computing_structure_solution 'ShelXT (Sheldrick, 2015)'
_diffrn_ambient_temperature 123.01(10)
_diffrn_detector_area_resol_mean 10.3546
_diffrn_measured_fraction_theta_full 1.000
_diffrn_measured_fraction_theta_max 0.985
_diffrn_measurement_details
;
#__ type_ start__ end____ width___ exp.time_
  1 omega   15.00  114.00   1.0000    3.0000
omega____ theta____ kappa____ phi______ frames
    -       41.0814   37.0000  -90.0000 99

#__ type_ start__ end____ width___ exp.time_
  2 omega   67.00  113.00   1.0000    3.0000
omega____ theta____ kappa____ phi______ frames
    -       41.0814   57.0000  120.0000 46

#__ type_ start__ end____ width___ exp.time_
  3 omega   49.00  118.00   1.0000    3.0000
omega____ theta____ kappa____ phi______ frames
    -       41.0814  161.0000 -124.0000 69

#__ type_ start__ end____ width___ exp.time_
  4 omega   12.00   38.00   1.0000    3.0000
omega____ theta____ kappa____ phi______ frames
    -       41.0814   57.0000  120.0000 26

#__ type_ start__ end____ width___ exp.time_
  5 omega  -77.00  -51.00   1.0000   20.0000
omega____ theta____ kappa____ phi______ frames
    -      -83.0000   45.0000   60.0000 26

#__ type_ start__ end____ width___ exp.time_
  6 omega   34.00   75.00   1.0000   20.0000
omega____ theta____ kappa____ phi______ frames
    -      108.2300  -45.0000   90.0000 41

#__ type_ start__ end____ width___ exp.time_
  7 omega   63.00  103.00   1.0000   20.0000
omega____ theta____ kappa____ phi______ frames
    -      108.2300  -94.0000 -180.0000 40

#__ type_ start__ end____ width___ exp.time_
  8 omega   30.00   93.00   1.0000   20.0000
omega____ theta____ kappa____ phi______ frames
    -      108.2300  -94.0000   60.0000 63

#__ type_ start__ end____ width___ exp.time_
  9 omega   33.00   66.00   1.0000   20.0000
omega____ theta____ kappa____ phi______ frames
    -      108.2300  -30.0000 -150.0000 33

#__ type_ start__ end____ width___ exp.time_
 10 omega   34.00  128.00   1.0000   20.0000
omega____ theta____ kappa____ phi______ frames
    -      108.2300  -61.0000  -90.0000 94

#__ type_ start__ end____ width___ exp.time_
 11 omega   39.00   68.00   1.0000   20.0000
omega____ theta____ kappa____ phi______ frames
    -      108.2300  -45.0000  150.0000 29

#__ type_ start__ end____ width___ exp.time_
 12 omega   33.00   96.00   1.0000   20.0000
omega____ theta____ kappa____ phi______ frames
    -      108.2300  -94.0000  120.0000 63

#__ type_ start__ end____ width___ exp.time_
 13 omega   47.00  158.00   1.0000   20.0000
omega____ theta____ kappa____ phi______ frames
    -      108.2300   15.0000 -120.0000 111

#__ type_ start__ end____ width___ exp.time_
 14 omega    7.00  120.00   1.0000    3.0000
omega____ theta____ kappa____ phi______ frames
    -       41.0814   77.0000  150.0000 113

#__ type_ start__ end____ width___ exp.time_
 15 omega  -38.00   75.00   1.0000    3.0000
omega____ theta____ kappa____ phi______ frames
    -       41.0814  -77.0000  -90.0000 113

#__ type_ start__ end____ width___ exp.time_
 16 omega   11.00  115.00   1.0000    3.0000
omega____ theta____ kappa____ phi______ frames
    -       41.0814   57.0000    0.0000 104

#__ type_ start__ end____ width___ exp.time_
 17 omega   78.00  158.00   1.0000   20.0000
omega____ theta____ kappa____ phi______ frames
    -      108.2300   30.0000  120.0000 80

#__ type_ start__ end____ width___ exp.time_
 18 omega   78.00  158.00   1.0000   20.0000
omega____ theta____ kappa____ phi______ frames
    -      108.2300   30.0000  -60.0000 80

#__ type_ start__ end____ width___ exp.time_
 19 omega   30.00   69.00   1.0000   20.0000
omega____ theta____ kappa____ phi______ frames
    -      108.2300  -30.0000   30.0000 39

#__ type_ start__ end____ width___ exp.time_
 20 omega   24.00  109.00   1.0000   20.0000
omega____ theta____ kappa____ phi______ frames
    -      108.2300  -94.0000 -120.0000 85

#__ type_ start__ end____ width___ exp.time_
 21 omega   30.00   69.00   1.0000   20.0000
omega____ theta____ kappa____ phi______ frames
    -      108.2300  -30.0000  120.0000 39

#__ type_ start__ end____ width___ exp.time_
 22 omega   47.00  158.00   1.0000   20.0000
omega____ theta____ kappa____ phi______ frames
    -      108.2300   15.0000   60.0000 111

#__ type_ start__ end____ width___ exp.time_
 23 omega  -98.00   -2.00   1.0000    3.0000
omega____ theta____ kappa____ phi______ frames
    -      -41.0814  125.0000  120.0000 96

#__ type_ start__ end____ width___ exp.time_
 24 omega    2.00   98.00   1.0000    3.0000
omega____ theta____ kappa____ phi______ frames
    -       41.0814 -125.0000   90.0000 96

#__ type_ start__ end____ width___ exp.time_
 25 omega    7.00  120.00   1.0000    3.0000
omega____ theta____ kappa____ phi______ frames
    -       41.0814   77.0000   30.0000 113

#__ type_ start__ end____ width___ exp.time_
 26 omega -162.00  -49.00   1.0000   20.0000
omega____ theta____ kappa____ phi______ frames
    -      -83.0000  -77.0000  -30.0000 113

#__ type_ start__ end____ width___ exp.time_
 27 omega -162.00  -49.00   1.0000   20.0000
omega____ theta____ kappa____ phi______ frames
    -      -83.0000  -77.0000 -180.0000 113

#__ type_ start__ end____ width___ exp.time_
 28 omega -162.00  -49.00   1.0000   20.0000
omega____ theta____ kappa____ phi______ frames
    -      -83.0000  -77.0000   60.0000 113

#__ type_ start__ end____ width___ exp.time_
 29 omega -161.00  -50.00   1.0000   20.0000
omega____ theta____ kappa____ phi______ frames
    -      -83.0000  -76.0000 -114.3784 111

#__ type_ start__ end____ width___ exp.time_
 30 omega   75.00  158.00   1.0000   20.0000
omega____ theta____ kappa____ phi______ frames
    -      108.2300   77.0000  120.0000 83

#__ type_ start__ end____ width___ exp.time_
 31 omega   33.00  122.00   1.0000   20.0000
omega____ theta____ kappa____ phi______ frames
    -      108.2300 -125.0000   60.0000 89

#__ type_ start__ end____ width___ exp.time_
 32 omega -115.00  -11.00   1.0000    3.0000
omega____ theta____ kappa____ phi______ frames
    -      -41.0814  -57.0000   60.0000 104

#__ type_ start__ end____ width___ exp.time_
 33 omega    7.00  120.00   1.0000    3.0000
omega____ theta____ kappa____ phi______ frames
    -       41.0814   77.0000  -30.0000 113

#__ type_ start__ end____ width___ exp.time_
 34 omega    7.00  120.00   1.0000    3.0000
omega____ theta____ kappa____ phi______ frames
    -       41.0814   77.0000 -120.0000 113

#__ type_ start__ end____ width___ exp.time_
 35 omega -162.00  -49.00   1.0000   20.0000
omega____ theta____ kappa____ phi______ frames
    -      -83.0000  -77.0000  -69.7934 113

#__ type_ start__ end____ width___ exp.time_
 36 omega -160.00  -50.00   1.0000   20.0000
omega____ theta____ kappa____ phi______ frames
    -      -83.0000  -74.0000    9.7741 110

#__ type_ start__ end____ width___ exp.time_
 37 omega -162.00  -96.00   1.0000   20.0000
omega____ theta____ kappa____ phi______ frames
    -      -83.0000  -77.0000  120.0000 66
;
_diffrn_measurement_device_type 'SuperNova, Single source at offset), Atlas'
_diffrn_measurement_method '\w scans'
_diffrn_orient_matrix_UB_11 -0.0087467000
_diffrn_orient_matrix_UB_12 0.0817477000
_diffrn_orient_matrix_UB_13 -0.0624848000
_diffrn_orient_matrix_UB_21 -0.0538756000
_diffrn_orient_matrix_UB_22 -0.0907119000
_diffrn_orient_matrix_UB_23 -0.0495624000
_diffrn_orient_matrix_UB_31 -0.0812469000
_diffrn_orient_matrix_UB_32 0.0513621000
_diffrn_orient_matrix_UB_33 0.0119776000
_diffrn_radiation_monochromator mirror
_diffrn_radiation_type CuK\a
_diffrn_radiation_wavelength 1.54178
_diffrn_reflns_av_R_equivalents 0.0459
_diffrn_reflns_av_unetI/netI 0.0193
_diffrn_reflns_Laue_measured_fraction_full 1.000
_diffrn_reflns_Laue_measured_fraction_max 0.985
_diffrn_reflns_limit_h_max 24
_diffrn_reflns_limit_h_min -24
_diffrn_reflns_limit_k_max 14
_diffrn_reflns_limit_k_min -14
_diffrn_reflns_limit_l_max 19
_diffrn_reflns_limit_l_min -20
_diffrn_reflns_number 63463
_diffrn_reflns_point_group_measured_fraction_full 1.000
_diffrn_reflns_point_group_measured_fraction_max 0.985
_diffrn_reflns_theta_full 67.679
_diffrn_reflns_theta_max 74.354
_diffrn_reflns_theta_min 4.451
_diffrn_source 'SuperNova (Cu) X-ray Source'
_exptl_absorpt_coefficient_mu 8.171
_exptl_absorpt_correction_T_max 0.700
_exptl_absorpt_correction_T_min 0.422
_exptl_absorpt_correction_type analytical
_exptl_absorpt_process_details
;
CrysAlisPro, Agilent Technologies,
Version 1.171.36.21 (release 14-08-2012 CrysAlis171 .NET)
(compiled Sep 14 2012,17:21:16)
Analytical numeric absorption correction using a multifaceted crystal
			model based on expressions derived by R.C. Clark & J.S. Reid.
(Clark, R. C. & Reid, J. S. (1995). Acta Cryst. A51, 887-897)
;
_exptl_crystal_colour 'dark green'
_exptl_crystal_colour_modifier dark
_exptl_crystal_colour_primary green
_exptl_crystal_density_diffrn 1.309
_exptl_crystal_F_000 1520
_exptl_crystal_size_max 0.1546
_exptl_crystal_size_mid 0.1162
_exptl_crystal_size_min 0.0639
_refine_diff_density_max 0.685
_refine_diff_density_min -0.406
_refine_diff_density_rms 0.055
_refine_ls_extinction_method none
_refine_ls_goodness_of_fit_ref 1.092
_refine_ls_hydrogen_treatment constr
_refine_ls_matrix_type full
_refine_ls_number_parameters 369
_refine_ls_number_reflns 7334
_refine_ls_number_restraints 0
_refine_ls_restrained_S_all 1.092
_refine_ls_R_factor_all 0.0308
_refine_ls_R_factor_gt 0.0278
_refine_ls_shift/su_max 0.001
_refine_ls_shift/su_mean 0.000
_refine_ls_structure_factor_coef Fsqd
_refine_ls_weighting_details 'w=1/[\s^2^(Fo^2^)+(0.0497P)^2^+0.5116P] where P=(Fo^2^+2Fc^2^)/3'
_refine_ls_weighting_scheme calc
_refine_ls_wR_factor_gt 0.0775
_refine_ls_wR_factor_ref 0.0784
_reflns_Friedel_coverage 0.000
_reflns_number_gt 6576
_reflns_number_total 7334
_reflns_threshold_expression 'I > 2\s(I)'
_cod_data_source_file c6cc06883a2.cif
_cod_data_source_block 1
_cod_database_code 7125110
_shelxl_version_number 2014/6
_chemical_oxdiff_formula C31H55FeCrSiP5
_shelx_space_group_comment
;
The symmetry employed for this shelxl refinement is uniquely defined
by the following loop, which should always be used as a source of
symmetry information in preference to the above space-group names.
They are only intended as comments.
;
_reflns_odcompleteness_completeness 99.97
_reflns_odcompleteness_iscentric 1
_reflns_odcompleteness_theta 66.97
_olex2_refinement_description
;
1. Fixed Uiso
 At 1.2 times of:
  All C(H) groups, All C(H,H) groups
 At 1.5 times of:
  All C(H,H,H) groups
2.a Secondary CH2 refined with riding coordinates:
 C28(H28A,H28B)
2.b Aromatic/amide H refined with riding coordinates:
 C14(H14), C12(H12)
2.c Idealised Me refined as rotating group:
 C25(H25A,H25B,H25C), C27(H27A,H27B,H27C), C26(H26A,H26B,H26C), C18(H18A,H18B,
 H18C), C17(H17A,H17B,H17C), C19(H19A,H19B,H19C), C23(H23A,H23B,H23C), C7(H7A,
 H7B,H7C), C21(H21A,H21B,H21C), C22(H22A,H22B,H22C), C8(H8A,H8B,H8C), C6(H6A,
 H6B,H6C), C10(H10A,H10B,H10C), C9(H9A,H9B,H9C), C29(H29A,H29B,H29C), C30(H30A,
 H30B,H30C), C31(H31A,H31B,H31C)
;
_olex2_submission_special_instructions 'No special instructions were received'

loop_
_space_group_symop_operation_xyz
'x, y, z'
'-x, y+1/2, -z+1/2'
'-x, -y, -z'
'x, -y-1/2, z-1/2'

loop_
_atom_site_label
_atom_site_type_symbol
_atom_site_fract_x
_atom_site_fract_y
_atom_site_fract_z
_atom_site_U_iso_or_equiv
_atom_site_adp_type
_atom_site_occupancy
_atom_site_site_symmetry_order
_atom_site_calc_flag
_atom_site_refinement_flags_posn
Fe1 Fe 0.20453(2) 0.76707(2) 0.51187(2) 0.01758(7) Uani 1 1 d .
Cr1 Cr 0.22404(2) 0.54375(2) 0.51240(2) 0.01621(7) Uani 1 1 d .
P5 P 0.19085(2) 0.64461(4) 0.61553(3) 0.02053(10) Uani 1 1 d .
P2 P 0.30822(2) 0.67983(4) 0.51516(3) 0.02359(10) Uani 1 1 d .
P4 P 0.11591(2) 0.64057(4) 0.45565(3) 0.02237(10) Uani 1 1 d .
P1 P 0.30304(2) 0.63872(4) 0.64129(3) 0.02385(11) Uani 1 1 d .
P3 P 0.19167(3) 0.66377(4) 0.39020(3) 0.02421(11) Uani 1 1 d .
Si1 Si 0.43968(3) 0.62470(5) 0.79271(4) 0.03060(13) Uani 1 1 d .
C11 C 0.19526(9) 0.36482(14) 0.54518(11) 0.0185(3) Uani 1 1 d .
C14 C 0.22144(9) 0.40317(14) 0.41962(11) 0.0188(3) Uani 1 1 d .
H14 H 0.2163 0.4188 0.3626 0.023 Uiso 1 1 calc R
C15 C 0.16464(9) 0.38109(14) 0.45451(11) 0.0179(3) Uani 1 1 d .
C2 C 0.20985(9) 0.91200(15) 0.59481(12) 0.0224(4) Uani 1 1 d .
C13 C 0.28615(9) 0.39820(15) 0.48286(11) 0.0204(3) Uani 1 1 d .
C12 C 0.26939(9) 0.37677(14) 0.55964(11) 0.0200(3) Uani 1 1 d .
H12 H 0.3022 0.3711 0.6126 0.024 Uiso 1 1 calc R
C16 C 0.16547(9) 0.31853(16) 0.61584(12) 0.0230(4) Uani 1 1 d .
C3 C 0.25771(10) 0.92879(15) 0.54638(12) 0.0244(4) Uani 1 1 d .
C1 C 0.14136(10) 0.90105(15) 0.53649(13) 0.0265(4) Uani 1 1 d .
C24 C 0.09231(9) 0.35162(15) 0.39239(12) 0.0221(4) Uani 1 1 d .
C25 C 0.09562(11) 0.22285(16) 0.37007(13) 0.0297(4) Uani 1 1 d .
H25A H 0.1332 0.2108 0.3451 0.045 Uiso 1 1 calc GR
H25B H 0.0522 0.2004 0.3304 0.045 Uiso 1 1 calc GR
H25C H 0.1036 0.1775 0.4208 0.045 Uiso 1 1 calc GR
C28 C 0.36264(10) 0.54583(17) 0.72233(13) 0.0295(4) Uani 1 1 d .
H28A H 0.3796 0.4841 0.6937 0.035 Uiso 1 1 calc R
H28B H 0.3363 0.5113 0.7574 0.035 Uiso 1 1 calc R
C20 C 0.35742(10) 0.38656(16) 0.46628(13) 0.0259(4) Uani 1 1 d .
C27 C 0.02877(9) 0.37221(17) 0.42495(14) 0.0282(4) Uani 1 1 d .
H27A H 0.0317 0.3235 0.4731 0.042 Uiso 1 1 calc GR
H27B H -0.0132 0.3548 0.3808 0.042 Uiso 1 1 calc GR
H27C H 0.0279 0.4513 0.4415 0.042 Uiso 1 1 calc GR
C5 C 0.14754(11) 0.91168(15) 0.45311(13) 0.0294(4) Uani 1 1 d .
C26 C 0.07893(10) 0.41809(17) 0.30839(12) 0.0282(4) Uani 1 1 d .
H26A H 0.0770 0.4990 0.3192 0.042 Uiso 1 1 calc GR
H26B H 0.0353 0.3937 0.2701 0.042 Uiso 1 1 calc GR
H26C H 0.1162 0.4031 0.2834 0.042 Uiso 1 1 calc GR
C18 C 0.10726(11) 0.39176(17) 0.63450(13) 0.0293(4) Uani 1 1 d .
H18A H 0.1278 0.4557 0.6699 0.044 Uiso 1 1 calc GR
H18B H 0.0811 0.3456 0.6632 0.044 Uiso 1 1 calc GR
H18C H 0.0766 0.4197 0.5821 0.044 Uiso 1 1 calc GR
C4 C 0.21956(11) 0.92796(15) 0.45875(12) 0.0278(4) Uani 1 1 d .
C17 C 0.13803(11) 0.19531(16) 0.59212(13) 0.0292(4) Uani 1 1 d .
H17A H 0.0955 0.1984 0.5464 0.044 Uiso 1 1 calc GR
H17B H 0.1290 0.1592 0.6406 0.044 Uiso 1 1 calc GR
H17C H 0.1725 0.1517 0.5747 0.044 Uiso 1 1 calc GR
C19 C 0.22363(11) 0.30903(19) 0.70005(13) 0.0319(4) Uani 1 1 d .
H19A H 0.2586 0.2559 0.6936 0.048 Uiso 1 1 calc GR
H19B H 0.2041 0.2821 0.7437 0.048 Uiso 1 1 calc GR
H19C H 0.2445 0.3832 0.7155 0.048 Uiso 1 1 calc GR
C23 C 0.35950(11) 0.45256(18) 0.38673(14) 0.0329(5) Uani 1 1 d .
H23A H 0.3245 0.4226 0.3385 0.049 Uiso 1 1 calc GR
H23B H 0.4049 0.4442 0.3779 0.049 Uiso 1 1 calc GR
H23C H 0.3505 0.5325 0.3937 0.049 Uiso 1 1 calc GR
C7 C 0.22677(13) 0.91762(18) 0.68897(13) 0.0366(5) Uani 1 1 d .
H7A H 0.1905 0.8801 0.7071 0.055 Uiso 1 1 calc GR
H7B H 0.2301 0.9966 0.7067 0.055 Uiso 1 1 calc GR
H7C H 0.2706 0.8798 0.7139 0.055 Uiso 1 1 calc GR
C21 C 0.41714(10) 0.4263(2) 0.54159(14) 0.0351(5) Uani 1 1 d .
H21A H 0.4110 0.5062 0.5525 0.053 Uiso 1 1 calc GR
H21B H 0.4609 0.4160 0.5288 0.053 Uiso 1 1 calc GR
H21C H 0.4172 0.3818 0.5909 0.053 Uiso 1 1 calc GR
C22 C 0.36691(12) 0.25751(18) 0.45124(17) 0.0383(5) Uani 1 1 d .
H22A H 0.3656 0.2148 0.5008 0.058 Uiso 1 1 calc GR
H22B H 0.4112 0.2455 0.4402 0.058 Uiso 1 1 calc GR
H22C H 0.3299 0.2318 0.4034 0.058 Uiso 1 1 calc GR
C8 C 0.33389(11) 0.95425(19) 0.58223(17) 0.0405(5) Uani 1 1 d .
H8A H 0.3520 0.9122 0.6341 0.061 Uiso 1 1 calc GR
H8B H 0.3402 1.0352 0.5934 0.061 Uiso 1 1 calc GR
H8C H 0.3584 0.9318 0.5421 0.061 Uiso 1 1 calc GR
C6 C 0.07501(11) 0.89175(19) 0.56218(19) 0.0452(6) Uani 1 1 d .
H6A H 0.0391 0.8579 0.5167 0.068 Uiso 1 1 calc GR
H6B H 0.0605 0.9670 0.5743 0.068 Uiso 1 1 calc GR
H6C H 0.0830 0.8444 0.6119 0.068 Uiso 1 1 calc GR
C10 C 0.08807(14) 0.91060(19) 0.37261(16) 0.0500(7) Uani 1 1 d .
H10A H 0.1046 0.8831 0.3266 0.075 Uiso 1 1 calc GR
H10B H 0.0700 0.9871 0.3602 0.075 Uiso 1 1 calc GR
H10C H 0.0517 0.8608 0.3796 0.075 Uiso 1 1 calc GR
C9 C 0.24910(16) 0.9507(2) 0.38595(16) 0.0489(6) Uani 1 1 d .
H9A H 0.2952 0.9183 0.3981 0.073 Uiso 1 1 calc GR
H9B H 0.2516 1.0322 0.3778 0.073 Uiso 1 1 calc GR
H9C H 0.2195 0.9164 0.3353 0.073 Uiso 1 1 calc GR
C29 C 0.41006(13) 0.7598(2) 0.83194(18) 0.0493(6) Uani 1 1 d .
H29A H 0.3987 0.8156 0.7870 0.074 Uiso 1 1 calc GR
H29B H 0.4468 0.7892 0.8787 0.074 Uiso 1 1 calc GR
H29C H 0.3694 0.7445 0.8505 0.074 Uiso 1 1 calc GR
C30 C 0.47994(14) 0.5278(3) 0.88411(18) 0.0587(8) Uani 1 1 d .
H30A H 0.4470 0.5142 0.9159 0.088 Uiso 1 1 calc GR
H30B H 0.5212 0.5634 0.9202 0.088 Uiso 1 1 calc GR
H30C H 0.4923 0.4561 0.8633 0.088 Uiso 1 1 calc GR
C31 C 0.50268(16) 0.6584(3) 0.7322(2) 0.0675(9) Uani 1 1 d .
H31A H 0.5182 0.5882 0.7125 0.101 Uiso 1 1 calc GR
H31B H 0.5422 0.6984 0.7682 0.101 Uiso 1 1 calc GR
H31C H 0.4804 0.7059 0.6843 0.101 Uiso 1 1 calc GR

loop_
_atom_site_aniso_label
_atom_site_aniso_U_11
_atom_site_aniso_U_22
_atom_site_aniso_U_33
_atom_site_aniso_U_23
_atom_site_aniso_U_13
_atom_site_aniso_U_12
Fe1 0.02136(13) 0.01482(13) 0.01670(14) 0.00127(10) 0.00565(10) 0.00077(10)
Cr1 0.01851(13) 0.01612(14) 0.01459(14) -0.00004(10) 0.00563(10) -0.00028(10)
P5 0.0263(2) 0.0182(2) 0.0197(2) 0.00001(16) 0.01090(17) 0.00117(16)
P2 0.0221(2) 0.0224(2) 0.0285(3) 0.00037(18) 0.01072(18) -0.00124(17)
P4 0.0216(2) 0.0181(2) 0.0252(2) -0.00170(17) 0.00299(17) 0.00076(16)
P1 0.0236(2) 0.0255(2) 0.0205(2) -0.00064(17) 0.00309(18) 0.00076(17)
P3 0.0355(2) 0.0207(2) 0.0164(2) 0.00097(17) 0.00723(18) 0.00094(18)
Si1 0.0203(2) 0.0427(3) 0.0272(3) -0.0073(2) 0.0041(2) 0.0017(2)
C11 0.0220(8) 0.0156(8) 0.0195(9) -0.0005(6) 0.0085(7) 0.0001(6)
C14 0.0240(8) 0.0174(8) 0.0165(8) -0.0010(6) 0.0081(7) 0.0018(6)
C15 0.0206(8) 0.0149(8) 0.0184(9) -0.0015(6) 0.0061(7) 0.0005(6)
C2 0.0294(9) 0.0156(8) 0.0228(9) -0.0015(7) 0.0081(7) -0.0001(7)
C13 0.0217(8) 0.0185(8) 0.0225(9) 0.0007(7) 0.0090(7) 0.0021(6)
C12 0.0219(8) 0.0190(8) 0.0191(9) 0.0010(7) 0.0055(7) 0.0021(6)
C16 0.0275(9) 0.0221(9) 0.0215(9) 0.0022(7) 0.0103(7) -0.0012(7)
C3 0.0276(9) 0.0177(8) 0.0277(10) -0.0001(7) 0.0077(7) -0.0032(7)
C1 0.0250(9) 0.0141(8) 0.0394(11) -0.0031(7) 0.0076(8) 0.0019(7)
C24 0.0224(8) 0.0207(9) 0.0223(9) -0.0047(7) 0.0046(7) -0.0011(6)
C25 0.0365(10) 0.0217(9) 0.0290(11) -0.0067(8) 0.0064(8) -0.0024(7)
C28 0.0308(10) 0.0287(10) 0.0246(10) -0.0005(8) 0.0009(8) 0.0047(8)
C20 0.0236(9) 0.0276(9) 0.0303(10) 0.0019(8) 0.0138(8) 0.0044(7)
C27 0.0205(8) 0.0279(10) 0.0353(11) -0.0028(8) 0.0065(8) -0.0018(7)
C5 0.0371(10) 0.0138(8) 0.0289(10) 0.0008(7) -0.0040(8) 0.0024(7)
C26 0.0298(9) 0.0288(10) 0.0216(9) -0.0034(8) 0.0000(7) -0.0015(8)
C18 0.0356(10) 0.0272(10) 0.0325(11) -0.0005(8) 0.0215(9) -0.0011(8)
C4 0.0449(11) 0.0157(8) 0.0239(10) 0.0020(7) 0.0114(8) -0.0027(7)
C17 0.0400(11) 0.0221(9) 0.0294(11) 0.0046(8) 0.0161(9) -0.0023(8)
C19 0.0363(10) 0.0401(11) 0.0212(10) 0.0070(8) 0.0115(8) -0.0031(9)
C23 0.0325(10) 0.0368(11) 0.0372(12) 0.0052(9) 0.0226(9) 0.0046(8)
C7 0.0594(14) 0.0267(10) 0.0245(11) -0.0036(8) 0.0130(10) 0.0018(9)
C21 0.0193(9) 0.0459(12) 0.0410(12) 0.0029(10) 0.0099(8) 0.0057(8)
C22 0.0377(11) 0.0296(11) 0.0559(15) 0.0014(10) 0.0266(11) 0.0086(8)
C8 0.0290(10) 0.0331(11) 0.0570(15) -0.0072(10) 0.0081(10) -0.0090(8)
C6 0.0319(11) 0.0247(11) 0.085(2) -0.0092(11) 0.0262(12) 0.0009(8)
C10 0.0604(15) 0.0220(10) 0.0443(14) -0.0007(9) -0.0227(12) 0.0067(10)
C9 0.089(2) 0.0304(11) 0.0362(13) 0.0048(9) 0.0332(13) -0.0111(12)
C29 0.0353(12) 0.0542(15) 0.0515(16) -0.0263(12) 0.0011(11) -0.0019(10)
C30 0.0424(13) 0.077(2) 0.0421(15) 0.0029(13) -0.0125(11) 0.0097(13)
C31 0.0506(15) 0.094(2) 0.070(2) -0.0177(17) 0.0361(15) -0.0179(15)

loop_
_atom_type_symbol
_atom_type_description
_atom_type_scat_dispersion_real
_atom_type_scat_dispersion_imag
_atom_type_scat_source
C C 0.0181 0.0091 'International Tables Vol C Tables 4.2.6.8 and 6.1.1.4'
H H 0.0000 0.0000 'International Tables Vol C Tables 4.2.6.8 and 6.1.1.4'
Cr Cr -0.1635 2.4439 'International Tables Vol C Tables 4.2.6.8 and 6.1.1.4'
Fe Fe -1.1336 3.1974 'International Tables Vol C Tables 4.2.6.8 and 6.1.1.4'
P P 0.2955 0.4335 'International Tables Vol C Tables 4.2.6.8 and 6.1.1.4'
Si Si 0.2541 0.3302 'International Tables Vol C Tables 4.2.6.8 and 6.1.1.4'

loop_
_exptl_crystal_face_index_h
_exptl_crystal_face_index_k
_exptl_crystal_face_index_l
_exptl_crystal_face_perp_dist
_exptl_oxdiff_crystal_face_indexfrac_h
_exptl_oxdiff_crystal_face_indexfrac_k
_exptl_oxdiff_crystal_face_indexfrac_l
_exptl_oxdiff_crystal_face_x
_exptl_oxdiff_crystal_face_y
_exptl_oxdiff_crystal_face_z
-10 2 6 0.0649 -10.2549 1.5867 5.6722 -0.1350 0.1274 0.9826
-4 -7 3 0.0476 -4.1751 -6.8612 3.2161 -0.7253 0.6879 0.0253
10 -2 -6 0.0682 10.2370 -1.6492 -5.6544 0.1290 -0.1217 -0.9842
4 7 -3 0.0557 3.8421 6.9640 -3.0381 0.7255 -0.6881 0.0091
-9 -1 10 0.0633 -8.9299 -0.8587 9.6986 -0.5981 0.0783 0.7976
-2 -5 9 0.0443 -2.2560 -5.2101 9.3610 -0.9911 0.1302 0.0278
10 -2 -7 0.0588 9.8899 -1.6202 -7.1825 0.2299 -0.0299 -0.9728
3 5 -10 0.0462 2.9216 4.9834 -9.6815 0.9868 -0.1296 -0.0974
-9 3 7 0.0746 -9.3745 2.7391 7.0405 -0.1340 -0.0924 0.9867
0 -1 12 0.0307 -0.1758 -0.5004 12.4313 -0.8161 -0.5613 0.1375
8 -3 4 0.0662 8.0379 -2.7965 3.9487 -0.5456 -0.3751 -0.7494
2 0 -13 0.0187 2.3382 -0.1832 -12.9000 0.7706 0.5300 -0.3539

loop_
_geom_angle_atom_site_label_1
_geom_angle_atom_site_label_2
_geom_angle_atom_site_label_3
_geom_angle
P5 Fe1 Cr1 55.401(13)
P2 Fe1 Cr1 55.225(14)
P2 Fe1 P5 90.227(18)
P4 Fe1 Cr1 57.364(14)
P4 Fe1 P5 70.040(18)
P4 Fe1 P2 108.277(19)
P3 Fe1 Cr1 57.450(14)
P3 Fe1 P5 108.368(19)
P3 Fe1 P2 70.345(19)
P3 Fe1 P4 54.902(19)
C2 Fe1 Cr1 142.42(5)
C2 Fe1 P5 90.67(5)
C2 Fe1 P2 116.78(5)
C2 Fe1 P4 130.89(5)
C2 Fe1 P3 160.04(5)
C2 Fe1 C3 38.47(7)
C3 Fe1 Cr1 143.26(5)
C3 Fe1 P5 120.01(5)
C3 Fe1 P2 90.42(5)
C3 Fe1 P4 159.31(5)
C3 Fe1 P3 127.91(6)
C1 Fe1 Cr1 145.53(5)
C1 Fe1 P5 96.50(6)
C1 Fe1 P2 154.86(5)
C1 Fe1 P4 96.77(5)
C1 Fe1 P3 129.09(6)
C1 Fe1 C2 39.27(7)
C1 Fe1 C3 65.25(7)
C1 Fe1 C4 65.77(8)
C5 Fe1 Cr1 148.46(5)
C5 Fe1 P5 132.38(6)
C5 Fe1 P2 136.99(6)
C5 Fe1 P4 94.29(5)
C5 Fe1 P3 96.17(6)
C5 Fe1 C2 65.61(7)
C5 Fe1 C3 65.42(7)
C5 Fe1 C1 39.19(8)
C5 Fe1 C4 39.40(8)
C4 Fe1 Cr1 146.69(6)
C4 Fe1 P5 155.93(6)
C4 Fe1 P2 99.72(6)
C4 Fe1 P4 125.84(6)
C4 Fe1 P3 95.64(6)
C4 Fe1 C2 65.27(7)
C4 Fe1 C3 38.90(7)
P5 Cr1 Fe1 54.981(13)
P5 Cr1 P4 68.247(18)
P5 Cr1 P1 53.009(17)
P5 Cr1 P3 104.795(19)
P2 Cr1 Fe1 54.925(14)
P2 Cr1 P5 89.725(19)
P2 Cr1 P4 104.916(19)
P2 Cr1 P1 53.115(18)
P2 Cr1 P3 68.534(18)
P4 Cr1 Fe1 54.037(13)
P4 Cr1 P1 113.875(19)
P4 Cr1 P3 52.561(18)
P1 Cr1 Fe1 67.910(14)
P3 Cr1 Fe1 54.002(14)
P3 Cr1 P1 114.116(19)
C11 Cr1 Fe1 149.63(5)
C11 Cr1 P5 98.52(5)
C11 Cr1 P2 149.48(5)
C11 Cr1 P4 105.44(5)
C11 Cr1 P1 110.18(5)
C11 Cr1 P3 135.55(5)
C11 Cr1 C15 37.18(6)
C14 Cr1 Fe1 138.58(5)
C14 Cr1 P5 157.03(5)
C14 Cr1 P2 113.24(5)
C14 Cr1 P4 103.74(5)
C14 Cr1 P1 142.05(5)
C14 Cr1 P3 84.58(5)
C14 Cr1 C11 61.91(6)
C14 Cr1 C15 36.88(6)
C14 Cr1 C13 36.87(6)
C15 Cr1 Fe1 139.21(4)
C15 Cr1 P5 120.18(5)
C15 Cr1 P2 149.97(5)
C15 Cr1 P4 85.66(4)
C15 Cr1 P1 147.24(5)
C15 Cr1 P3 98.64(5)
C13 Cr1 Fe1 147.23(5)
C13 Cr1 P5 146.98(5)
C13 Cr1 P2 94.58(5)
C13 Cr1 P4 140.57(5)
C13 Cr1 P1 105.28(5)
C13 Cr1 P3 107.24(5)
C13 Cr1 C11 63.11(6)
C13 Cr1 C15 62.37(6)
C12 Cr1 Fe1 157.59(5)
C12 Cr1 P5 111.51(5)
C12 Cr1 P2 112.23(5)
C12 Cr1 P4 142.85(5)
C12 Cr1 P1 89.69(5)
C12 Cr1 P3 143.66(5)
C12 Cr1 C11 37.56(6)
C12 Cr1 C14 61.17(6)
C12 Cr1 C15 61.77(6)
C12 Cr1 C13 37.33(7)
Fe1 P5 Cr1 69.617(16)
Fe1 P5 P4 54.777(15)
Cr1 P5 P4 57.126(16)
P1 P5 Fe1 80.22(2)
P1 P5 Cr1 68.292(19)
P1 P5 P4 117.36(2)
Fe1 P2 Cr1 69.850(16)
Fe1 P2 P3 54.711(16)
Cr1 P2 P3 57.184(16)
P1 P2 Fe1 80.32(2)
P1 P2 Cr1 68.434(19)
P1 P2 P3 117.41(2)
Fe1 P4 Cr1 68.599(15)
Fe1 P4 P5 55.184(15)
Cr1 P4 P5 54.627(15)
P3 P4 Fe1 62.544(19)
P3 P4 Cr1 63.795(19)
P3 P4 P5 102.78(2)
P5 P1 Cr1 58.699(17)
P5 P1 P2 97.72(2)
P2 P1 Cr1 58.451(18)
C28 P1 Cr1 117.97(6)
C28 P1 P5 125.15(7)
C28 P1 P2 128.44(7)
Fe1 P3 Cr1 68.548(16)
Fe1 P3 P2 54.944(16)
Cr1 P3 P2 54.283(15)
P4 P3 Fe1 62.554(19)
P4 P3 Cr1 63.643(19)
P4 P3 P2 102.31(2)
C29 Si1 C28 109.99(10)
C29 Si1 C30 109.78(14)
C30 Si1 C28 106.85(12)
C31 Si1 C28 109.48(13)
C31 Si1 C29 109.77(15)
C31 Si1 C30 110.93(16)
C15 C11 Cr1 72.39(9)
C15 C11 C16 132.62(15)
C12 C11 Cr1 68.40(9)
C12 C11 C15 105.68(15)
C12 C11 C16 120.49(15)
C16 C11 Cr1 132.63(12)
Cr1 C14 H14 121.3
C15 C14 Cr1 74.03(10)
C15 C14 H14 124.4
C13 C14 Cr1 71.76(10)
C13 C14 H14 124.4
C13 C14 C15 111.13(15)
C11 C15 Cr1 70.42(9)
C11 C15 C24 133.45(16)
C14 C15 Cr1 69.09(9)
C14 C15 C11 106.51(14)
C14 C15 C24 118.06(15)
C24 C15 Cr1 136.93(11)
C3 C2 Fe1 70.91(10)
C3 C2 C1 107.59(17)
C3 C2 C7 125.92(18)
C1 C2 Fe1 68.95(10)
C1 C2 C7 126.18(18)
C7 C2 Fe1 130.43(13)
C14 C13 Cr1 71.37(10)
C14 C13 C12 105.41(15)
C14 C13 C20 125.15(16)
C12 C13 Cr1 69.76(10)
C12 C13 C20 127.61(16)
C20 C13 Cr1 135.09(13)
Cr1 C12 H12 120.2
C11 C12 Cr1 74.05(10)
C11 C12 H12 124.4
C13 C12 Cr1 72.91(10)
C13 C12 C11 111.22(15)
C13 C12 H12 124.4
C11 C16 C17 108.58(15)
C18 C16 C11 115.44(15)
C18 C16 C17 109.32(15)
C19 C16 C11 110.43(15)
C19 C16 C18 106.24(16)
C19 C16 C17 106.45(16)
C2 C3 Fe1 70.63(10)
C2 C3 C4 108.33(16)
C2 C3 C8 125.21(19)
C4 C3 Fe1 69.30(10)
C4 C3 C8 126.2(2)
C8 C3 Fe1 130.22(14)
C2 C1 Fe1 71.77(10)
C2 C1 C6 124.5(2)
C5 C1 Fe1 70.06(11)
C5 C1 C2 108.10(17)
C5 C1 C6 127.1(2)
C6 C1 Fe1 128.37(13)
C25 C24 C15 106.00(14)
C27 C24 C15 116.35(15)
C27 C24 C25 109.27(15)
C27 C24 C26 106.58(15)
C26 C24 C15 111.81(15)
C26 C24 C25 106.40(16)
C24 C25 H25A 109.5
C24 C25 H25B 109.5
C24 C25 H25C 109.5
H25A C25 H25B 109.5
H25A C25 H25C 109.5
H25B C25 H25C 109.5
P1 C28 Si1 113.67(10)
P1 C28 H28A 108.8
P1 C28 H28B 108.8
Si1 C28 H28A 108.8
Si1 C28 H28B 108.8
H28A C28 H28B 107.7
C13 C20 C22 106.12(15)
C23 C20 C13 111.16(15)
C23 C20 C22 108.57(17)
C21 C20 C13 112.35(16)
C21 C20 C23 109.70(17)
C21 C20 C22 108.80(17)
C24 C27 H27A 109.5
C24 C27 H27B 109.5
C24 C27 H27C 109.5
H27A C27 H27B 109.5
H27A C27 H27C 109.5
H27B C27 H27C 109.5
C1 C5 Fe1 70.75(10)
C1 C5 C4 108.17(16)
C1 C5 C10 125.9(2)
C4 C5 Fe1 70.95(11)
C4 C5 C10 125.9(2)
C10 C5 Fe1 125.76(14)
C24 C26 H26A 109.5
C24 C26 H26B 109.5
C24 C26 H26C 109.5
H26A C26 H26B 109.5
H26A C26 H26C 109.5
H26B C26 H26C 109.5
C16 C18 H18A 109.5
C16 C18 H18B 109.5
C16 C18 H18C 109.5
H18A C18 H18B 109.5
H18A C18 H18C 109.5
H18B C18 H18C 109.5
C3 C4 Fe1 71.80(10)
C3 C4 C5 107.80(17)
C3 C4 C9 125.9(2)
C5 C4 Fe1 69.65(10)
C5 C4 C9 126.1(2)
C9 C4 Fe1 128.12(15)
C16 C17 H17A 109.5
C16 C17 H17B 109.5
C16 C17 H17C 109.5
H17A C17 H17B 109.5
H17A C17 H17C 109.5
H17B C17 H17C 109.5
C16 C19 H19A 109.5
C16 C19 H19B 109.5
C16 C19 H19C 109.5
H19A C19 H19B 109.5
H19A C19 H19C 109.5
H19B C19 H19C 109.5
C20 C23 H23A 109.5
C20 C23 H23B 109.5
C20 C23 H23C 109.5
H23A C23 H23B 109.5
H23A C23 H23C 109.5
H23B C23 H23C 109.5
C2 C7 H7A 109.5
C2 C7 H7B 109.5
C2 C7 H7C 109.5
H7A C7 H7B 109.5
H7A C7 H7C 109.5
H7B C7 H7C 109.5
C20 C21 H21A 109.5
C20 C21 H21B 109.5
C20 C21 H21C 109.5
H21A C21 H21B 109.5
H21A C21 H21C 109.5
H21B C21 H21C 109.5
C20 C22 H22A 109.5
C20 C22 H22B 109.5
C20 C22 H22C 109.5
H22A C22 H22B 109.5
H22A C22 H22C 109.5
H22B C22 H22C 109.5
C3 C8 H8A 109.5
C3 C8 H8B 109.5
C3 C8 H8C 109.5
H8A C8 H8B 109.5
H8A C8 H8C 109.5
H8B C8 H8C 109.5
C1 C6 H6A 109.5
C1 C6 H6B 109.5
C1 C6 H6C 109.5
H6A C6 H6B 109.5
H6A C6 H6C 109.5
H6B C6 H6C 109.5
C5 C10 H10A 109.5
C5 C10 H10B 109.5
C5 C10 H10C 109.5
H10A C10 H10B 109.5
H10A C10 H10C 109.5
H10B C10 H10C 109.5
C4 C9 H9A 109.5
C4 C9 H9B 109.5
C4 C9 H9C 109.5
H9A C9 H9B 109.5
H9A C9 H9C 109.5
H9B C9 H9C 109.5
Si1 C29 H29A 109.5
Si1 C29 H29B 109.5
Si1 C29 H29C 109.5
H29A C29 H29B 109.5
H29A C29 H29C 109.5
H29B C29 H29C 109.5
Si1 C30 H30A 109.5
Si1 C30 H30B 109.5
Si1 C30 H30C 109.5
H30A C30 H30B 109.5
H30A C30 H30C 109.5
H30B C30 H30C 109.5
Si1 C31 H31A 109.5
Si1 C31 H31B 109.5
Si1 C31 H31C 109.5
H31A C31 H31B 109.5
H31A C31 H31C 109.5
H31B C31 H31C 109.5

loop_
_geom_bond_atom_site_label_1
_geom_bond_atom_site_label_2
_geom_bond_distance
Fe1 Cr1 2.6252(4)
Fe1 P5 2.2936(5)
Fe1 P2 2.2885(5)
Fe1 P4 2.2822(5)
Fe1 P3 2.2820(5)
Fe1 C2 2.1501(18)
Fe1 C3 2.1538(18)
Fe1 C1 2.1127(18)
Fe1 C5 2.1037(18)
Fe1 C4 2.1209(18)
Cr1 P5 2.3053(5)
Cr1 P2 2.2969(5)
Cr1 P4 2.3744(5)
Cr1 P1 2.5066(5)
Cr1 P3 2.3776(5)
Cr1 C11 2.2633(17)
Cr1 C14 2.2247(17)
Cr1 C15 2.2896(16)
Cr1 C13 2.2297(17)
Cr1 C12 2.1886(17)
P5 P4 2.6258(7)
P5 P1 2.1549(6)
P2 P1 2.1558(7)
P2 P3 2.6328(7)
P4 P3 2.1040(7)
P1 C28 1.8574(19)
Si1 C28 1.878(2)
Si1 C29 1.856(2)
Si1 C30 1.865(3)
Si1 C31 1.851(3)
C11 C15 1.452(2)
C11 C12 1.435(2)
C11 C16 1.542(2)
C14 H14 0.9300
C14 C15 1.429(2)
C14 C13 1.409(2)
C15 C24 1.549(2)
C2 C3 1.418(3)
C2 C1 1.433(3)
C2 C7 1.487(3)
C13 C12 1.415(3)
C13 C20 1.526(2)
C12 H12 0.9300
C16 C18 1.538(3)
C16 C17 1.543(3)
C16 C19 1.535(3)
C3 C4 1.424(3)
C3 C8 1.494(3)
C1 C5 1.414(3)
C1 C6 1.501(3)
C24 C25 1.547(2)
C24 C27 1.526(3)
C24 C26 1.537(3)
C25 H25A 0.9600
C25 H25B 0.9600
C25 H25C 0.9600
C28 H28A 0.9700
C28 H28B 0.9700
C20 C23 1.525(3)
C20 C21 1.524(3)
C20 C22 1.541(3)
C27 H27A 0.9600
C27 H27B 0.9600
C27 H27C 0.9600
C5 C4 1.424(3)
C5 C10 1.504(3)
C26 H26A 0.9600
C26 H26B 0.9600
C26 H26C 0.9600
C18 H18A 0.9600
C18 H18B 0.9600
C18 H18C 0.9600
C4 C9 1.498(3)
C17 H17A 0.9600
C17 H17B 0.9600
C17 H17C 0.9600
C19 H19A 0.9600
C19 H19B 0.9600
C19 H19C 0.9600
C23 H23A 0.9600
C23 H23B 0.9600
C23 H23C 0.9600
C7 H7A 0.9600
C7 H7B 0.9600
C7 H7C 0.9600
C21 H21A 0.9600
C21 H21B 0.9600
C21 H21C 0.9600
C22 H22A 0.9600
C22 H22B 0.9600
C22 H22C 0.9600
C8 H8A 0.9600
C8 H8B 0.9600
C8 H8C 0.9600
C6 H6A 0.9600
C6 H6B 0.9600
C6 H6C 0.9600
C10 H10A 0.9600
C10 H10B 0.9600
C10 H10C 0.9600
C9 H9A 0.9600
C9 H9B 0.9600
C9 H9C 0.9600
C29 H29A 0.9600
C29 H29B 0.9600
C29 H29C 0.9600
C30 H30A 0.9600
C30 H30B 0.9600
C30 H30C 0.9600
C31 H31A 0.9600
C31 H31B 0.9600
C31 H31C 0.9600
